data_7119703
loop_
_publ_author_name
'Huang, Daorui'
'Xu, Guangyang'
'Peng, Shiyong'
'Sun, Jiangtao'

_publ_section_title
;
 Gold-catalyzed highly regio- and enantioselective vinylcarbene insertion
 into O-H bonds of 2-pyridones.
;
_journal_issue 22
_journal_name_full 'Chemical communications (Cambridge, England)'
_journal_page_first 3197
_journal_page_last 3200
_journal_paper_doi 10.1039/c6cc10246h
_journal_volume 53
_journal_year 2017
_chemical_absolute_configuration unk
_chemical_formula_sum 'C19 H21 N O3'
_chemical_formula_weight 311.37
_space_group_crystal_system orthorhombic
_space_group_IT_number 19
_space_group_name_Hall 'P 2ac 2ab'
_space_group_name_H-M_alt 'P 21 21 21'
_symmetry_space_group_name_Hall 'P 2ac 2ab'
_symmetry_space_group_name_H-M 'P 21 21 21'
_atom_sites_solution_hydrogens geom
_audit_creation_method SHELXL-2014/6
_audit_update_record
;
2016-01-06 deposited with the CCDC.
2017-02-21 downloaded from the CCDC.
;
_cell_angle_alpha 90
_cell_angle_beta 90
_cell_angle_gamma 90
_cell_formula_units_Z 4
_cell_length_a 5.9975(11)
_cell_length_b 15.485(3)
_cell_length_c 18.460(3)
_cell_measurement_reflns_used 2752
_cell_measurement_temperature 297(2)
_cell_measurement_theta_max 26.41
_cell_measurement_theta_min 2.21
_cell_volume 1714.4(5)
_computing_cell_refinement 'Bruker APEX II'
_computing_data_collection 'Bruker APEX II'
_computing_data_reduction 'Bruker SAINT'
_computing_molecular_graphics 'Bruker SHELXTL'
_computing_publication_material 'Bruker SHELXTL'
_computing_structure_refinement 'SHELXL-2014/6 (Sheldrick, 2014)'
_computing_structure_solution 'Bruker SHELXTL'
_diffrn_ambient_temperature 297(2)
_diffrn_measured_fraction_theta_full 1.000
_diffrn_measured_fraction_theta_max 0.988
_diffrn_measurement_device_type 'CCD area detector'
_diffrn_measurement_method 'phi and omega scans'
_diffrn_radiation_type MoK\a
_diffrn_radiation_wavelength 0.71073
_diffrn_reflns_av_R_equivalents 0.0439
_diffrn_reflns_av_unetI/netI 0.0506
_diffrn_reflns_Laue_measured_fraction_full 1.000
_diffrn_reflns_Laue_measured_fraction_max 0.988
_diffrn_reflns_limit_h_max 7
_diffrn_reflns_limit_h_min -7
_diffrn_reflns_limit_k_max 17
_diffrn_reflns_limit_k_min -19
_diffrn_reflns_limit_l_max 23
_diffrn_reflns_limit_l_min -23
_diffrn_reflns_number 11285
_diffrn_reflns_point_group_measured_fraction_full 1.000
_diffrn_reflns_point_group_measured_fraction_max 0.990
_diffrn_reflns_theta_full 25.242
_diffrn_reflns_theta_max 27.591
_diffrn_reflns_theta_min 1.716
_exptl_absorpt_coefficient_mu 0.081
_exptl_absorpt_correction_T_max 0.988
_exptl_absorpt_correction_T_min 0.982
_exptl_absorpt_correction_type multi-scan
_exptl_absorpt_process_details SADABS
_exptl_crystal_colour colorless
_exptl_crystal_density_diffrn 1.206
_exptl_crystal_description block
_exptl_crystal_F_000 664
_exptl_crystal_size_max 0.200
_exptl_crystal_size_mid 0.180
_exptl_crystal_size_min 0.160
_refine_diff_density_max 0.155
_refine_diff_density_min -0.146
_refine_diff_density_rms 0.040
_refine_ls_abs_structure_details
; 
 Refined as an inversion twin. 
;
_refine_ls_abs_structure_Flack -2.1(18)
_refine_ls_extinction_coef 0.019(3)
_refine_ls_extinction_expression Fc^*^=kFc[1+0.001xFc^2^\l^3^/sin(2\q)]^-1/4^
_refine_ls_extinction_method SHELXL
_refine_ls_goodness_of_fit_ref 1.049
_refine_ls_hydrogen_treatment constr
_refine_ls_matrix_type full
_refine_ls_number_parameters 213
_refine_ls_number_reflns 3815
_refine_ls_number_restraints 0
_refine_ls_restrained_S_all 1.049
_refine_ls_R_factor_all 0.0669
_refine_ls_R_factor_gt 0.0421
_refine_ls_shift/su_max 0.000
_refine_ls_shift/su_mean 0.000
_refine_ls_structure_factor_coef Fsqd
_refine_ls_weighting_details 'w=1/[\s^2^(Fo^2^)+(0.0647P)^2^] where P=(Fo^2^+2Fc^2^)/3'
_refine_ls_weighting_scheme calc
_refine_ls_wR_factor_gt 0.1131
_refine_ls_wR_factor_ref 0.1272
_reflns_Friedel_coverage 0.732
_reflns_Friedel_fraction_full 1.000
_reflns_Friedel_fraction_max 0.993
_reflns_number_gt 2740
_reflns_number_total 3815
_reflns_threshold_expression 'I > 2\s(I)'
_cod_data_source_file c6cc10246h2.cif
_cod_data_source_block 151015b
_cod_depositor_comments 'Adding full bibliography for 7119703--7119704.cif.'
_cod_database_code 7119703
_shelx_space_group_comment
; 
The symmetry employed for this shelxl refinement is uniquely defined 
by the following loop, which should always be used as a source of 
symmetry information in preference to the above space-group names. 
They are only intended as comments. 
;
_shelx_estimated_absorpt_t_min 0.984
_shelx_estimated_absorpt_t_max 0.987
_shelxl_version_number 2014/6

loop_
_space_group_symop_operation_xyz
'x, y, z'
'-x+1/2, -y, z+1/2'
'-x, y+1/2, -z+1/2'
'x+1/2, -y+1/2, -z'

loop_
_atom_site_label
_atom_site_type_symbol
_atom_site_fract_x
_atom_site_fract_y
_atom_site_fract_z
_atom_site_U_iso_or_equiv
_atom_site_adp_type
_atom_site_occupancy
_atom_site_site_symmetry_order
_atom_site_calc_flag
_atom_site_refinement_flags_posn
_atom_site_refinement_flags_adp
C1 C 0.7951(5) 0.66245(16) 0.88339(13) 0.0460(6) Uani 1 1 d . .
C2 C 0.7475(6) 0.62117(18) 0.94796(15) 0.0603(8) Uani 1 1 d . .
H2 H 0.6109 0.5943 0.9558 0.072 Uiso 1 1 calc R U
C3 C 0.9111(7) 0.6216(2) 1.00013(15) 0.0682(10) Uani 1 1 d . .
H3 H 0.8856 0.5958 1.0449 0.082 Uiso 1 1 calc R U
C4 C 1.1118(6) 0.6603(2) 0.98596(16) 0.0694(9) Uani 1 1 d . .
H4 H 1.2245 0.6609 1.0206 0.083 Uiso 1 1 calc R U
C5 C 1.1426(5) 0.6977(2) 0.92017(16) 0.0611(8) Uani 1 1 d . .
H5 H 1.2795 0.7235 0.9107 0.073 Uiso 1 1 calc R U
C6 C 0.6812(4) 0.71133(16) 0.76694(13) 0.0430(6) Uani 1 1 d . .
H6 H 0.8132 0.6867 0.7434 0.052 Uiso 1 1 calc R U
C7 C 0.4836(5) 0.70289(18) 0.71812(14) 0.0469(6) Uani 1 1 d . .
H7 H 0.3485 0.7268 0.7326 0.056 Uiso 1 1 calc R U
C8 C 0.4941(5) 0.66281(16) 0.65540(14) 0.0457(6) Uani 1 1 d . .
H8 H 0.6309 0.6378 0.6442 0.055 Uiso 1 1 calc R U
C9 C 0.3190(5) 0.65236(16) 0.60100(13) 0.0442(6) Uani 1 1 d . .
C10 C 0.1253(5) 0.70137(19) 0.59983(15) 0.0515(7) Uani 1 1 d . .
H10 H 0.0993 0.7420 0.6359 0.062 Uiso 1 1 calc R U
C11 C -0.0296(5) 0.6898(2) 0.54492(17) 0.0632(8) Uani 1 1 d . .
H11 H -0.1568 0.7241 0.5437 0.076 Uiso 1 1 calc R U
C12 C 0.0023(7) 0.6291(2) 0.49289(17) 0.0728(10) Uani 1 1 d . .
H12 H -0.1038 0.6211 0.4568 0.087 Uiso 1 1 calc R U
C13 C 0.1914(7) 0.5796(2) 0.49387(17) 0.0748(10) Uani 1 1 d . .
H13 H 0.2130 0.5376 0.4585 0.090 Uiso 1 1 calc R U
C14 C 0.3481(6) 0.59144(19) 0.54631(16) 0.0616(8) Uani 1 1 d . .
H14 H 0.4772 0.5582 0.5456 0.074 Uiso 1 1 calc R U
C15 C 0.7227(4) 0.80610(17) 0.78490(12) 0.0415(6) Uani 1 1 d . .
C16 C 0.9469(5) 0.93034(16) 0.74629(15) 0.0511(7) Uani 1 1 d . .
C17 C 1.0486(8) 0.9448(2) 0.81963(19) 0.0825(11) Uani 1 1 d . .
H17A H 1.1581 0.9010 0.8289 0.124 Uiso 1 1 calc R U
H17B H 0.9342 0.9421 0.8560 0.124 Uiso 1 1 calc R U
H17C H 1.1183 1.0006 0.8209 0.124 Uiso 1 1 calc R U
C18 C 1.1209(6) 0.9361(2) 0.6868(2) 0.0767(11) Uani 1 1 d . .
H18A H 1.0527 0.9235 0.6410 0.115 Uiso 1 1 calc R U
H18B H 1.2375 0.8951 0.6961 0.115 Uiso 1 1 calc R U
H18C H 1.1825 0.9933 0.6858 0.115 Uiso 1 1 calc R U
C19 C 0.7544(7) 0.9896(2) 0.73078(19) 0.0774(10) Uani 1 1 d . .
H19A H 0.6503 0.9875 0.7703 0.116 Uiso 1 1 calc R U
H19B H 0.6815 0.9717 0.6870 0.116 Uiso 1 1 calc R U
H19C H 0.8083 1.0476 0.7252 0.116 Uiso 1 1 calc R U
N1 N 0.9858(4) 0.69948(15) 0.86784(12) 0.0501(6) Uani 1 1 d . .
O1 O 0.6314(3) 0.66420(12) 0.83174(10) 0.0539(5) Uani 1 1 d . .
O2 O 0.8739(3) 0.83903(11) 0.74014(9) 0.0444(4) Uani 1 1 d . .
O3 O 0.6219(3) 0.84437(13) 0.83060(10) 0.0573(5) Uani 1 1 d . .

loop_
_atom_site_aniso_label
_atom_site_aniso_U_11
_atom_site_aniso_U_22
_atom_site_aniso_U_33
_atom_site_aniso_U_23
_atom_site_aniso_U_13
_atom_site_aniso_U_12
C1 0.0547(16) 0.0377(12) 0.0457(14) -0.0002(11) -0.0014(13) 0.0028(14)
C2 0.080(2) 0.0481(15) 0.0526(17) 0.0095(13) 0.0080(17) 0.0049(17)
C3 0.101(3) 0.0613(19) 0.0420(16) 0.0060(14) 0.0011(18) 0.026(2)
C4 0.077(2) 0.080(2) 0.0511(18) -0.0077(16) -0.0125(17) 0.022(2)
C5 0.0590(18) 0.0712(19) 0.0530(17) -0.0055(14) -0.0088(15) 0.0052(17)
C6 0.0475(14) 0.0409(13) 0.0405(13) 0.0021(10) 0.0006(11) -0.0046(12)
C7 0.0430(14) 0.0452(14) 0.0525(15) 0.0005(12) 0.0006(13) -0.0026(13)
C8 0.0475(15) 0.0423(13) 0.0475(14) 0.0031(12) 0.0001(12) -0.0004(14)
C9 0.0490(16) 0.0433(14) 0.0404(13) 0.0035(11) 0.0013(11) -0.0035(12)
C10 0.0507(16) 0.0541(15) 0.0498(15) 0.0005(13) 0.0019(14) -0.0014(15)
C11 0.0495(17) 0.078(2) 0.0620(19) 0.0110(16) -0.0021(15) -0.0008(16)
C12 0.073(2) 0.092(3) 0.0533(18) -0.0005(18) -0.0183(18) -0.018(2)
C13 0.089(3) 0.076(2) 0.0593(19) -0.0198(16) -0.0100(19) -0.006(2)
C14 0.067(2) 0.0595(19) 0.0586(18) -0.0113(14) -0.0046(17) 0.0040(16)
C15 0.0420(13) 0.0481(14) 0.0343(12) 0.0001(11) -0.0002(11) -0.0012(12)
C16 0.0544(17) 0.0345(14) 0.0643(18) 0.0004(12) 0.0028(16) -0.0043(12)
C17 0.088(3) 0.072(2) 0.087(3) -0.0171(19) -0.015(2) -0.025(2)
C18 0.070(2) 0.0536(18) 0.106(3) 0.0167(18) 0.027(2) -0.0078(18)
C19 0.078(2) 0.0500(17) 0.104(3) 0.0104(17) 0.015(2) 0.0160(17)
N1 0.0491(13) 0.0545(13) 0.0466(12) -0.0002(10) -0.0013(11) -0.0005(12)
O1 0.0555(12) 0.0551(11) 0.0509(11) 0.0121(9) -0.0026(9) -0.0151(10)
O2 0.0503(10) 0.0379(9) 0.0451(9) -0.0005(7) 0.0083(8) -0.0042(9)
O3 0.0643(12) 0.0567(11) 0.0510(11) -0.0056(9) 0.0152(10) 0.0012(11)

loop_
_atom_type_symbol
_atom_type_description
_atom_type_scat_dispersion_real
_atom_type_scat_dispersion_imag
_atom_type_scat_source
C C 0.0033 0.0016 'International Tables Vol C Tables 4.2.6.8 and 6.1.1.4'
H H 0.0000 0.0000 'International Tables Vol C Tables 4.2.6.8 and 6.1.1.4'
N N 0.0061 0.0033 'International Tables Vol C Tables 4.2.6.8 and 6.1.1.4'
O O 0.0106 0.0060 'International Tables Vol C Tables 4.2.6.8 and 6.1.1.4'

loop_
_geom_angle_atom_site_label_1
_geom_angle_atom_site_label_2
_geom_angle_atom_site_label_3
_geom_angle
N1 C1 O1 117.7(2)
N1 C1 C2 124.8(3)
O1 C1 C2 117.5(3)
C3 C2 C1 117.0(3)
C3 C2 H2 121.5
C1 C2 H2 121.5
C4 C3 C2 119.7(3)
C4 C3 H3 120.1
C2 C3 H3 120.1
C5 C4 C3 118.5(3)
C5 C4 H4 120.8
C3 C4 H4 120.8
N1 C5 C4 123.7(3)
N1 C5 H5 118.1
C4 C5 H5 118.1
O1 C6 C7 107.1(2)
O1 C6 C15 110.04(19)
C7 C6 C15 110.2(2)
O1 C6 H6 109.8
C7 C6 H6 109.8
C15 C6 H6 109.8
C8 C7 C6 122.3(3)
C8 C7 H7 118.9
C6 C7 H7 118.9
C7 C8 C9 128.5(3)
C7 C8 H8 115.7
C9 C8 H8 115.7
C10 C9 C14 117.6(3)
C10 C9 C8 123.5(2)
C14 C9 C8 118.9(3)
C9 C10 C11 120.1(3)
C9 C10 H10 119.9
C11 C10 H10 119.9
C12 C11 C10 120.8(3)
C12 C11 H11 119.6
C10 C11 H11 119.6
C11 C12 C13 119.7(3)
C11 C12 H12 120.2
C13 C12 H12 120.2
C14 C13 C12 120.3(3)
C14 C13 H13 119.8
C12 C13 H13 119.8
C13 C14 C9 121.4(3)
C13 C14 H14 119.3
C9 C14 H14 119.3
O3 C15 O2 126.4(3)
O3 C15 C6 123.2(2)
O2 C15 C6 110.2(2)
O2 C16 C17 109.3(2)
O2 C16 C19 109.9(2)
C17 C16 C19 113.1(3)
O2 C16 C18 101.7(2)
C17 C16 C18 111.4(3)
C19 C16 C18 110.8(3)
C16 C17 H17A 109.5
C16 C17 H17B 109.5
H17A C17 H17B 109.5
C16 C17 H17C 109.5
H17A C17 H17C 109.5
H17B C17 H17C 109.5
C16 C18 H18A 109.5
C16 C18 H18B 109.5
H18A C18 H18B 109.5
C16 C18 H18C 109.5
H18A C18 H18C 109.5
H18B C18 H18C 109.5
C16 C19 H19A 109.5
C16 C19 H19B 109.5
H19A C19 H19B 109.5
C16 C19 H19C 109.5
H19A C19 H19C 109.5
H19B C19 H19C 109.5
C1 N1 C5 116.2(2)
C1 O1 C6 116.2(2)
C15 O2 C16 121.29(19)

loop_
_geom_bond_atom_site_label_1
_geom_bond_atom_site_label_2
_geom_bond_distance
C1 N1 1.311(4)
C1 O1 1.369(3)
C1 C2 1.382(4)
C2 C3 1.375(5)
C2 H2 0.9300
C3 C4 1.370(5)
C3 H3 0.9300
C4 C5 1.358(5)
C4 H4 0.9300
C5 N1 1.348(4)
C5 H5 0.9300
C6 O1 1.433(3)
C6 C7 1.495(4)
C6 C15 1.525(4)
C6 H6 0.9800
C7 C8 1.315(4)
C7 H7 0.9300
C8 C9 1.462(4)
C8 H8 0.9300
C9 C10 1.388(4)
C9 C14 1.393(4)
C10 C11 1.386(4)
C10 H10 0.9300
C11 C12 1.358(5)
C11 H11 0.9300
C12 C13 1.369(5)
C12 H12 0.9300
C13 C14 1.362(4)
C13 H13 0.9300
C14 H14 0.9300
C15 O3 1.195(3)
C15 O2 1.329(3)
C16 O2 1.484(3)
C16 C17 1.501(4)
C16 C19 1.503(4)
C16 C18 1.517(4)
C17 H17A 0.9600
C17 H17B 0.9600
C17 H17C 0.9600
C18 H18A 0.9600
C18 H18B 0.9600
C18 H18C 0.9600
C19 H19A 0.9600
C19 H19B 0.9600
C19 H19C 0.9600

loop_
_geom_hbond_atom_site_label_D
_geom_hbond_atom_site_label_H
_geom_hbond_atom_site_label_A
_geom_hbond_distance_DH
_geom_hbond_distance_HA
_geom_hbond_distance_DA
_geom_hbond_angle_DHA
C19 H19A O3 0.96 2.49 3.014(4) 114.6
C17 H17B O3 0.96 2.45 3.001(5) 116.0
C19 H19A O3 0.96 2.49 3.014(4) 114.6
C17 H17B O3 0.96 2.45 3.001(5) 116.0
C19 H19A O3 0.96 2.49 3.014(4) 114.6
C17 H17B O3 0.96 2.45 3.001(5) 116.0
C19 H19A O3 0.96 2.49 3.014(4) 114.6
C17 H17B O3 0.96 2.45 3.001(5) 116.0
C19 H19A O3 0.96 2.49 3.014(4) 114.6
C17 H17B O3 0.96 2.45 3.001(5) 116.0
C19 H19A O3 0.96 2.49 3.014(4) 114.6
C17 H17B O3 0.96 2.45 3.001(5) 116.0
C19 H19A O3 0.96 2.49 3.014(4) 114.6
C17 H17B O3 0.96 2.45 3.001(5) 116.0
C19 H19A O3 0.96 2.49 3.014(4) 114.6
C17 H17B O3 0.96 2.45 3.001(5) 116.0
C19 H19A O3 0.96 2.49 3.014(4) 114.6
C17 H17B O3 0.96 2.45 3.001(5) 116.0
C17 H17B O3 0.96 2.45 3.001(5) 116.0
C19 H19A O3 0.96 2.49 3.014(4) 114.6
C17 H17B O3 0.96 2.45 3.001(5) 116.0
C19 H19A O3 0.96 2.49 3.014(4) 114.6
C17 H17B O3 0.96 2.45 3.001(5) 116.0
C19 H19A O3 0.96 2.49 3.014(4) 114.6
C17 H17B O3 0.96 2.45 3.001(5) 116.0
C19 H19A O3 0.96 2.49 3.014(4) 114.6
C17 H17B O3 0.96 2.45 3.001(5) 116.0
C19 H19A O3 0.96 2.49 3.014(4) 114.6
C17 H17B O3 0.96 2.45 3.001(5) 116.0
C19 H19A O3 0.96 2.49 3.014(4) 114.6
C17 H17B O3 0.96 2.45 3.001(5) 116.0
C19 H19A O3 0.96 2.49 3.014(4) 114.6
C17 H17B O3 0.96 2.45 3.001(5) 116.0
C19 H19A O3 0.96 2.49 3.014(4) 114.6
C17 H17B O3 0.96 2.45 3.001(5) 116.0
C19 H19A O3 0.96 2.49 3.014(4) 114.6
